data_7038333
loop_
_publ_author_name
'Feng, Chao'
'Ma, Yu-Heng'
'Zhang, Duo'
'Li, Xue-Jing'
'Zhao, Hong'

_publ_section_title
;
 Highly efficient electrochemiluminescence based on pyrazolecarboxylic
 metal organic framework.
;
_journal_issue 12
_journal_name_full 'Dalton transactions (Cambridge, England : 2003)'
_journal_page_first 5081
_journal_page_last 5091
_journal_paper_doi 10.1039/c5dt04740d
_journal_volume 45
_journal_year 2016
_chemical_formula_sum 'C8 H4 Cu2 N4 O4'
_chemical_formula_weight 347.23
_space_group_IT_number 15
_symmetry_cell_setting monoclinic
_symmetry_space_group_name_Hall '-C 2yc'
_symmetry_space_group_name_H-M 'C 1 2/c 1'
_atom_sites_solution_hydrogens geom
_atom_sites_solution_primary direct
_atom_sites_solution_secondary difmap
_audit_creation_method SHELXL-97
_audit_update_record
;
2014-08-27 deposited with the CCDC.
2016-02-05 downloaded from the CCDC.
;
_cell_angle_alpha 90.00
_cell_angle_beta 102.423(5)
_cell_angle_gamma 90.00
_cell_formula_units_Z 4
_cell_length_a 15.4753(9)
_cell_length_b 4.9036(2)
_cell_length_c 12.9752(5)
_cell_measurement_temperature 293(2)
_cell_volume 961.57(8)
_computing_structure_refinement 'SHELXL-97 (Sheldrick, 1997)'
_computing_structure_solution 'SHELXS-97 (Sheldrick, 1990)'
_diffrn_ambient_temperature 293(2)
_diffrn_measured_fraction_theta_full 0.980
_diffrn_measured_fraction_theta_max 0.980
_diffrn_radiation_monochromator graphite
_diffrn_radiation_source 'fine-focus sealed tube'
_diffrn_radiation_type MoK\a
_diffrn_radiation_wavelength 0.71073
_diffrn_reflns_av_R_equivalents 0.0243
_diffrn_reflns_av_sigmaI/netI 0.0407
_diffrn_reflns_limit_h_max 13
_diffrn_reflns_limit_h_min -19
_diffrn_reflns_limit_k_max 6
_diffrn_reflns_limit_k_min -5
_diffrn_reflns_limit_l_max 14
_diffrn_reflns_limit_l_min -17
_diffrn_reflns_number 2019
_diffrn_reflns_theta_full 28.85
_diffrn_reflns_theta_max 28.85
_diffrn_reflns_theta_min 3.22
_exptl_absorpt_coefficient_mu 4.436
_exptl_absorpt_correction_T_max 1.00000
_exptl_absorpt_correction_T_min 0.48236
_exptl_absorpt_correction_type multi-scan
_exptl_crystal_colour blue
_exptl_crystal_density_diffrn 2.399
_exptl_crystal_density_method 'not measured'
_exptl_crystal_description block
_exptl_crystal_F_000 680
_exptl_crystal_size_max 0.3
_exptl_crystal_size_mid 0.24
_exptl_crystal_size_min 0.2
_refine_diff_density_max 0.735
_refine_diff_density_min -0.594
_refine_diff_density_rms 0.130
_refine_ls_extinction_method none
_refine_ls_goodness_of_fit_ref 1.060
_refine_ls_hydrogen_treatment mixed
_refine_ls_matrix_type full
_refine_ls_number_parameters 82
_refine_ls_number_reflns 1104
_refine_ls_number_restraints 0
_refine_ls_restrained_S_all 1.060
_refine_ls_R_factor_all 0.0496
_refine_ls_R_factor_gt 0.0402
_refine_ls_shift/su_max 0.000
_refine_ls_shift/su_mean 0.000
_refine_ls_structure_factor_coef Fsqd
_refine_ls_weighting_details 'calc w=1/[\s^2^(Fo^2^)+(0.0558P)^2^+2.5270P] where P=(Fo^2^+2Fc^2^)/3'
_refine_ls_weighting_scheme calc
_refine_ls_wR_factor_gt 0.0994
_refine_ls_wR_factor_ref 0.1097
_reflns_number_gt 934
_reflns_number_total 1104
_reflns_threshold_expression >2sigma(I)
_cod_data_source_file c5dt04740d2.cif
_cod_data_source_block lk
_cod_depositor_comments 'Adding full bibliography for 7038333--7038338.cif.'
_cod_original_cell_volume 961.56(8)
_cod_original_sg_symbol_H-M 'C 2/c'
_cod_database_code 7038333

loop_
_symmetry_equiv_pos_as_xyz
'x, y, z'
'-x, y, -z+1/2'
'x+1/2, y+1/2, z'
'-x+1/2, y+1/2, -z+1/2'
'-x, -y, -z'
'x, -y, z-1/2'
'-x+1/2, -y+1/2, -z'
'x+1/2, -y+1/2, z-1/2'

loop_
_atom_site_label
_atom_site_type_symbol
_atom_site_fract_x
_atom_site_fract_y
_atom_site_fract_z
_atom_site_U_iso_or_equiv
_atom_site_adp_type
_atom_site_occupancy
_atom_site_symmetry_multiplicity
_atom_site_calc_flag
_atom_site_refinement_flags
Cu1 Cu 0.25926(3) 0.17010(10) 0.14846(3) 0.0262(2) Uani 1 1 d .
C1 C 0.3508(3) 0.2077(9) 0.3569(3) 0.0306(9) Uani 1 1 d .
C2 C 0.1357(3) -0.1883(8) 0.0345(3) 0.0272(9) Uani 1 1 d .
C3 C 0.0831(3) -0.2725(11) -0.0611(4) 0.0366(10) Uani 1 1 d .
H3 H 0.0407 -0.4097 -0.0732 0.044 Uiso 1 1 calc R
C4 C 0.1093(3) -0.1031(10) -0.1336(3) 0.0332(10) Uani 1 1 d .
H4 H 0.0860 -0.1080 -0.2059 0.040 Uiso 1 1 calc R
N1 N 0.1734(2) 0.0717(7) -0.0857(3) 0.0269(7) Uani 1 1 d .
N2 N 0.1888(2) 0.0156(7) 0.0190(2) 0.0243(7) Uani 1 1 d .
O1 O 0.3850(2) 0.0001(8) 0.3317(3) 0.0482(9) Uani 1 1 d .
O2 O 0.29370(19) 0.3536(6) 0.2883(2) 0.0274(6) Uani 1 1 d .

loop_
_atom_site_aniso_label
_atom_site_aniso_U_11
_atom_site_aniso_U_22
_atom_site_aniso_U_33
_atom_site_aniso_U_23
_atom_site_aniso_U_13
_atom_site_aniso_U_12
Cu1 0.0326(3) 0.0294(3) 0.0142(3) -0.00021(18) -0.0005(2) -0.0037(2)
C1 0.028(2) 0.039(2) 0.023(2) -0.0045(18) 0.0032(17) -0.0007(19)
C2 0.026(2) 0.031(2) 0.022(2) 0.0023(16) -0.0016(16) 0.0000(17)
C3 0.031(2) 0.048(3) 0.027(2) -0.001(2) -0.0029(18) -0.009(2)
C4 0.031(2) 0.046(2) 0.019(2) -0.0012(19) -0.0030(16) -0.011(2)
N1 0.0296(17) 0.0333(18) 0.0151(15) 0.0025(14) -0.0011(13) -0.0007(15)
N2 0.0304(17) 0.0263(17) 0.0141(14) 0.0010(13) 0.0002(12) 0.0003(14)
O1 0.049(2) 0.057(2) 0.0332(18) -0.0149(17) -0.0032(15) 0.0234(18)
O2 0.0320(15) 0.0313(15) 0.0168(13) -0.0010(11) 0.0005(11) 0.0003(12)

loop_
_atom_type_symbol
_atom_type_description
_atom_type_scat_dispersion_real
_atom_type_scat_dispersion_imag
_atom_type_scat_source
C C 0.0033 0.0016 'International Tables Vol C Tables 4.2.6.8 and 6.1.1.4'
H H 0.0000 0.0000 'International Tables Vol C Tables 4.2.6.8 and 6.1.1.4'
N N 0.0061 0.0033 'International Tables Vol C Tables 4.2.6.8 and 6.1.1.4'
O O 0.0106 0.0060 'International Tables Vol C Tables 4.2.6.8 and 6.1.1.4'
Cu Cu 0.3201 1.2651 'International Tables Vol C Tables 4.2.6.8 and 6.1.1.4'

loop_
_geom_angle_atom_site_label_1
_geom_angle_atom_site_label_2
_geom_angle_atom_site_label_3
_geom_angle
_geom_angle_site_symmetry_1
_geom_angle_site_symmetry_3
N1 Cu1 N2 98.30(13) 7 .
N1 Cu1 O2 91.44(13) 7 .
N2 Cu1 O2 162.00(13) . .
N1 Cu1 O2 169.73(14) 7 4_545
N2 Cu1 O2 81.36(12) . 4_545
O2 Cu1 O2 91.70(7) . 4_545
O1 C1 O2 122.3(4) . .
O1 C1 C2 124.3(4) . 4
O2 C1 C2 113.2(4) . 4
N2 C2 C3 110.4(4) . .
N2 C2 C1 116.0(4) . 4_545
C3 C2 C1 133.3(4) . 4_545
C4 C3 C2 103.1(4) . .
C4 C3 H3 128.4 . .
C2 C3 H3 128.4 . .
N1 C4 C3 111.2(4) . .
N1 C4 H4 124.4 . .
C3 C4 H4 124.4 . .
N2 N1 C4 106.6(3) . .
N2 N1 Cu1 124.2(3) . 7
C4 N1 Cu1 129.0(3) . 7
C2 N2 N1 108.7(3) . .
C2 N2 Cu1 114.2(3) . .
N1 N2 Cu1 136.9(3) . .
C1 O2 Cu1 112.2(3) . .
C1 O2 Cu1 114.5(3) . 4
Cu1 O2 Cu1 131.87(15) . 4

loop_
_geom_bond_atom_site_label_1
_geom_bond_atom_site_label_2
_geom_bond_distance
_geom_bond_site_symmetry_2
Cu1 N1 1.929(3) 7
Cu1 N2 1.948(3) .
Cu1 O2 1.993(3) .
Cu1 O2 2.010(3) 4_545
C1 O1 1.224(5) .
C1 O2 1.321(5) .
C1 C2 1.470(6) 4
C2 N2 1.336(5) .
C2 C3 1.392(6) .
C2 C1 1.470(6) 4_545
C3 C4 1.379(7) .
C3 H3 0.9300 .
C4 N1 1.356(5) .
C4 H4 0.9300 .
N1 N2 1.356(4) .
N1 Cu1 1.929(3) 7
O2 Cu1 2.010(3) 4
